data_7710988
loop_
_publ_author_name
'xu, qingdou'
'Chen, Zeng'
'Su, Shaodong'
'He, Yong'
'Liu, Yang'
'Hu, Shengmin'
'Wu, Xintao'
'Sheng, Tianlu'

_publ_section_title
;
 The investigation on electron transfer properties between metal centers
 in binuclear and trinuclear cyanido-bridged mixed valence complexes with
 cis/trans-configuration
;
_journal_name_full 'Dalton Transactions'
_journal_paper_doi 10.1039/D2DT01313D
_journal_year 2022
_chemical_formula_moiety 'C88 H82 Fe2 N6 P4 Ru, 2(F6 P), 1.32(O)'
_chemical_formula_sum 'C88 H82 F12 Fe2 N6 O1.33 P6 Ru'
_chemical_formula_weight 1871.46
_space_group_crystal_system triclinic
_space_group_IT_number 2
_space_group_name_Hall '-P 1'
_space_group_name_H-M_alt 'P -1'
_atom_sites_solution_hydrogens geom
_atom_sites_solution_primary iterative
_audit_creation_date 2022-04-26
_audit_creation_method
;
Olex2 1.2
(compiled 2018.05.29 svn.r3508 for OlexSys, GUI svn.r5506)
;
_audit_update_record
;
2022-04-28 deposited with the CCDC.	2022-08-16 downloaded from the CCDC.
;
_cell_angle_alpha 95.91(3)
_cell_angle_beta 99.87(2)
_cell_angle_gamma 108.389(17)
_cell_formula_units_Z 2
_cell_length_a 11.874(4)
_cell_length_b 15.236(5)
_cell_length_c 31.642(12)
_cell_measurement_reflns_used 20311
_cell_measurement_temperature 293(2)
_cell_measurement_theta_max 33.3573
_cell_measurement_theta_min 1.6730
_cell_volume 5276(3)
_computing_molecular_graphics 'Olex2 (Dolomanov et al., 2009)'
_computing_publication_material 'Olex2 (Dolomanov et al., 2009)'
_computing_structure_refinement 'XL (Sheldrick, 2008)'
_computing_structure_solution 'olex2.solve (Bourhis et al., 2015)'
_diffrn_ambient_temperature 293.15
_diffrn_measured_fraction_theta_full 0.957
_diffrn_measured_fraction_theta_max 0.957
_diffrn_measurement_device_type 'Bruker P4'
_diffrn_measurement_method '\w scans'
_diffrn_radiation_monochromator graphite
_diffrn_radiation_type MoK\a
_diffrn_radiation_wavelength 0.71073
_diffrn_reflns_av_R_equivalents 0.0692
_diffrn_reflns_av_unetI/netI 0.0535
_diffrn_reflns_Laue_measured_fraction_full 0.957
_diffrn_reflns_Laue_measured_fraction_max 0.957
_diffrn_reflns_limit_h_max 13
_diffrn_reflns_limit_h_min -13
_diffrn_reflns_limit_k_max 17
_diffrn_reflns_limit_k_min -17
_diffrn_reflns_limit_l_max 37
_diffrn_reflns_limit_l_min -37
_diffrn_reflns_number 52540
_diffrn_reflns_point_group_measured_fraction_full 0.957
_diffrn_reflns_point_group_measured_fraction_max 0.957
_diffrn_reflns_theta_full 24.713
_diffrn_reflns_theta_max 24.713
_diffrn_reflns_theta_min 1.826
_exptl_absorpt_coefficient_mu 0.566
_exptl_absorpt_correction_type none
_exptl_crystal_colour 'Dark red'
_exptl_crystal_density_diffrn 1.178
_exptl_crystal_description Flaky
_exptl_crystal_F_000 1913
_exptl_crystal_size_max 0.260
_exptl_crystal_size_mid 0.238
_exptl_crystal_size_min 0.112
_refine_diff_density_max 2.610
_refine_diff_density_min -1.204
_refine_diff_density_rms 0.120
_refine_ls_extinction_method none
_refine_ls_goodness_of_fit_ref 0.918
_refine_ls_hydrogen_treatment constr
_refine_ls_matrix_type full
_refine_ls_number_parameters 1023
_refine_ls_number_reflns 17179
_refine_ls_number_restraints 171
_refine_ls_restrained_S_all 0.941
_refine_ls_R_factor_all 0.1235
_refine_ls_R_factor_gt 0.1114
_refine_ls_shift/su_max 0.000
_refine_ls_shift/su_mean 0.000
_refine_ls_structure_factor_coef Fsqd
_refine_ls_weighting_details 'w=1/[\s^2^(Fo^2^)+(0.2000P)^2^+20.0000P] where P=(Fo^2^+2Fc^2^)/3'
_refine_ls_weighting_scheme calc
_refine_ls_wR_factor_gt 0.2891
_refine_ls_wR_factor_ref 0.3061
_reflns_Friedel_coverage 0.000
_reflns_number_gt 14239
_reflns_number_total 17179
_reflns_threshold_expression 'I > 2\s(I)'
_cod_data_source_file d2dt01313d2.cif
_cod_data_source_block a_pl_sq
_cod_database_code 7710988
_shelx_shelxl_version_number 2014/7
_shelx_space_group_comment
;
The symmetry employed for this shelxl refinement is uniquely defined
by the following loop, which should always be used as a source of
symmetry information in preference to the above space-group names.
They are only intended as comments.
;
_olex2_refinement_description
;
1. Fixed Uiso
 At 1.2 times of:
  All C(H) groups, All C(H,H) groups
 At 1.5 times of:
  All C(H,H,H) groups
2. Restrained distances
 O2-C37
 2 with sigma of 0.01
 O1-C69
 2 with sigma of 0.01
 C67-O1
 2.2 with sigma of 0.01
 C69-O1
 2.2 with sigma of 0.01
 O1-C68
 2.2 with sigma of 0.01
 O2-C38
 2.2 with sigma of 0.01
3. Rigid bond restraints
 C40, C41
 with sigma for 1-2 distances of 0.01 and sigma for 1-3 distances of 0.02
 C41, C42
 with sigma for 1-2 distances of 0.01 and sigma for 1-3 distances of 0.02
 P6, F7
 with sigma for 1-2 distances of 0.01 and sigma for 1-3 distances of 0.02
4. Uiso/Uaniso restraints and constraints
Uanis(C38) \\sim Ueq, Uanis(C33) \\sim Ueq, Uanis(C40) \\sim Ueq, Uanis(C41)
\\sim Ueq, Uanis(C39) \\sim Ueq, Uanis(C44) \\sim Ueq: with sigma of 0.02 and
sigma for terminal atoms of 0.04
Uanis(C41) \\sim Ueq, Uanis(C40) \\sim Ueq, Uanis(C75) \\sim Ueq: with sigma of
0.02 and sigma for terminal atoms of 0.04
Uanis(F7) \\sim Ueq, Uanis(F9) \\sim Ueq, Uanis(F10) \\sim Ueq, Uanis(F12)
\\sim Ueq, Uanis(F8) \\sim Ueq, Uanis(F11) \\sim Ueq, Uanis(F6) \\sim Ueq,
Uanis(F4) \\sim Ueq, Uanis(F3) \\sim Ueq, Uanis(F5) \\sim Ueq, Uanis(O1) \\sim
Ueq: with sigma of 0.01 and sigma for terminal atoms of 0.02
Uanis(C37) \\sim Ueq: with sigma of 0.01 and sigma for terminal atoms of 0.02
Uanis(C39) \\sim Ueq, Uanis(C43) \\sim Ueq, Uanis(C44) \\sim Ueq, Uanis(C42)
\\sim Ueq, Uanis(C41) \\sim Ueq, Uanis(C40) \\sim Ueq: with sigma of 0.01 and
sigma for terminal atoms of 0.02
Uanis(C64) \\sim Ueq, Uanis(C69) \\sim Ueq, Uanis(C68) \\sim Ueq, Uanis(C65)
\\sim Ueq, Uanis(C37) \\sim Ueq, Uanis(C34) \\sim Ueq: with sigma of 0.01 and
sigma for terminal atoms of 0.02
Uanis(C57) \\sim Ueq: with sigma of 0.01 and sigma for terminal atoms of 0.02
5.a Secondary CH2 refined with riding coordinates:
 C88(H88A,H88B), C87(H87A,H87B), C56(H56A,H56B), C57(H57A,H57B)
5.b Aromatic/amide H refined with riding coordinates:
 C12(H12), C24(H24), C78(H78), C67(H67), C66(H66), C65(H65), C64(H64),
 C69(H69), C84(H84), C83(H83), C10(H10), C9(H9), C5(H5), C3(H3), C17(H17),
 C15(H15), C49(H49), C86(H86), C19(H19), C22(H22), C54(H54), C53(H53), C52(H52),
  C37(H37), C35(H35), C34(H34), C33(H33), C38(H38), C7(H7), C29(H29), C76(H76),
 C45(H45), C62(H62), C63(H63), C50(H50), C47(H47), C21(H21), C55(H55), C58(H58),
  C31(H31), C32(H32), C27(H27), C51(H51), C59(H59), C28(H28), C72(H72),
 C71(H71), C70(H70), C75(H75), C85(H85), C82(H82), C80(H80), C60(H60), C77(H77),
  C74(H74), C81(H81), C41(H41), C43(H43), C44(H44), C39(H39), C40(H40), C46(H46)
5.c Fitted hexagon refined as free rotating group:
 C67(C68,C66,C65,C64,C69), C37(C36,C35,C34,C33,C38), C41(C42,C43,C44,C39,C40)
5.d Idealised Me refined as rotating group:
 C14(H14A,H14B,H14C), C8(H8A,H8B,H8C), C20(H20A,H20B,H20C), C26(H26A,H26B,H26C)
;
_platon_squeeze_void_probe_radius 1.20
_olex2_submission_special_instructions 'No special instructions were received'

loop_
_space_group_symop_operation_xyz
'x, y, z'
'-x, -y, -z'

loop_
_atom_site_label
_atom_site_type_symbol
_atom_site_fract_x
_atom_site_fract_y
_atom_site_fract_z
_atom_site_U_iso_or_equiv
_atom_site_adp_type
_atom_site_occupancy
_atom_site_site_symmetry_order
_atom_site_calc_flag
_atom_site_refinement_flags_posn
_atom_site_refinement_flags_adp
_atom_site_refinement_flags_occupancy
_atom_site_disorder_assembly
_atom_site_disorder_group
Ru1 Ru 0.80798(4) 0.91803(3) 0.22630(2) 0.04943(19) Uani 1 1 d . . . . .
Fe1 Fe 0.54900(9) 0.82406(8) 0.33534(3) 0.0594(3) Uani 1 1 d . . . . .
Fe2 Fe 0.95206(8) 0.66606(7) 0.16364(3) 0.0574(3) Uani 1 1 d . . . . .
P4 P 0.88173(16) 0.55933(13) 0.20361(6) 0.0598(4) Uani 1 1 d . . . . .
P3 P 0.78291(17) 0.58788(14) 0.11517(6) 0.0606(4) Uani 1 1 d . . . . .
P2 P 0.52902(18) 0.67497(16) 0.33087(7) 0.0682(5) Uani 1 1 d . . . . .
P1 P 0.69831(18) 0.84701(16) 0.39198(6) 0.0656(5) Uani 1 1 d . . . . .
N1 N 0.6658(5) 0.8428(4) 0.29831(18) 0.0583(13) Uani 1 1 d . . . . .
N2 N 0.8697(5) 0.7412(4) 0.18851(18) 0.0581(13) Uani 1 1 d . . . . .
N5 N 0.9880(5) 0.9621(4) 0.2600(2) 0.0628(14) Uani 1 1 d . . . . .
N4 N 0.7717(5) 1.0429(4) 0.2441(2) 0.0611(14) Uani 1 1 d . . . . .
N6 N 0.8988(6) 0.9855(5) 0.1814(2) 0.0670(15) Uani 1 1 d . . . . .
N3 N 0.6344(5) 0.8874(4) 0.18946(19) 0.0581(13) Uani 1 1 d . . . . .
C1 C 0.7247(5) 0.8638(4) 0.2725(2) 0.0524(14) Uani 1 1 d . . . . .
C2 C 0.8378(5) 0.8030(5) 0.2043(2) 0.0543(14) Uani 1 1 d . . . . .
C6 C 0.5798(6) 0.9538(5) 0.1959(2) 0.0616(16) Uani 1 1 d . . . . .
C11 C 0.6586(8) 1.0408(6) 0.2254(3) 0.0712(19) Uani 1 1 d . . . . .
C12 C 0.8501(8) 1.1208(5) 0.2697(3) 0.075(2) Uani 1 1 d . . . . .
H12 H 0.9268 1.1214 0.2828 0.090 Uiso 1 1 calc R . . . .
C13 C 0.8196(10) 1.2014(6) 0.2774(3) 0.087(3) Uani 1 1 d . . . . .
C18 C 1.0735(7) 1.0002(5) 0.2374(3) 0.073(2) Uani 1 1 d . . . . .
C23 C 1.0233(7) 1.0182(6) 0.1932(3) 0.073(2) Uani 1 1 d . . . . .
C24 C 0.8475(10) 1.0050(6) 0.1434(3) 0.084(2) Uani 1 1 d . . . . .
H24 H 0.7632 0.9809 0.1351 0.101 Uiso 1 1 calc R . . . .
C73 C 0.9218(10) 0.4526(6) 0.1994(3) 0.084(2) Uani 1 1 d . . . . .
C79 C 0.9134(7) 0.5904(6) 0.2635(3) 0.0699(19) Uani 1 1 d . . . . .
C78 C 0.8605(9) 0.5282(7) 0.2871(3) 0.082(2) Uani 1 1 d . . . . .
H78 H 0.8026 0.4713 0.2729 0.098 Uiso 1 1 calc R . . . .
C67 C 0.7312(8) 0.3978(5) 0.0809(2) 0.133(5) Uani 1 1 d D . . . .
H67 H 0.6945 0.3847 0.1043 0.160 Uiso 1 1 calc R . . A .
C68 C 0.7803(6) 0.4901(4) 0.07482(18) 0.0715(19) Uani 1 1 d DG U . B 1
C66 C 0.8351(7) 0.5097(4) 0.0398(2) 0.106(4) Uani 1 1 d G . . B .
H66 H 0.8680 0.5715 0.0358 0.127 Uiso 1 1 calc R . . C .
C65 C 0.8409(8) 0.4369(6) 0.0109(2) 0.130(4) Uani 1 1 d G U . B .
H65 H 0.8777 0.4500 -0.0125 0.157 Uiso 1 1 calc R . . . .
C64 C 0.7919(9) 0.3446(5) 0.0170(3) 0.133(5) Uani 1 1 d G U . B .
H64 H 0.7958 0.2959 -0.0024 0.160 Uiso 1 1 calc R . . D .
C69 C 0.7370(9) 0.3250(4) 0.0519(3) 0.131(4) Uani 1 1 d DG U . B 1
H69 H 0.7042 0.2632 0.0560 0.157 Uiso 1 1 calc R . . B 1
C84 C 1.1367(7) 0.6826(8) 0.1864(4) 0.089(3) Uani 1 1 d . . . . .
H84 H 1.1687 0.6585 0.2096 0.107 Uiso 1 1 calc R . . . .
C83 C 1.1244(7) 0.7691(7) 0.1879(4) 0.086(3) Uani 1 1 d . . . . .
H83 H 1.1444 0.8135 0.2130 0.104 Uiso 1 1 calc R . . . .
C30 C 0.8317(7) 0.9557(7) 0.4035(2) 0.073(2) Uani 1 1 d . . . . .
C48 C 0.4911(7) 0.5984(6) 0.2767(3) 0.076(2) Uani 1 1 d . . . . .
C10 C 0.6261(10) 1.1184(7) 0.2335(4) 0.096(3) Uani 1 1 d . . . . .
H10 H 0.5496 1.1169 0.2198 0.116 Uiso 1 1 calc R . . . .
C9 C 0.7015(12) 1.1973(7) 0.2608(4) 0.109(4) Uani 1 1 d . . . . .
H9 H 0.6751 1.2470 0.2683 0.131 Uiso 1 1 calc R . . . .
C5 C 0.5690(6) 0.8085(6) 0.1602(2) 0.0650(17) Uani 1 1 d . . . . .
H5 H 0.6063 0.7642 0.1556 0.078 Uiso 1 1 calc R . . . .
C4 C 0.4524(7) 0.7879(7) 0.1366(3) 0.074(2) Uani 1 1 d . . . . .
C3 C 0.3985(7) 0.8543(8) 0.1451(3) 0.086(3) Uani 1 1 d . . . . .
H3 H 0.3181 0.8427 0.1315 0.103 Uiso 1 1 calc R . . . .
C14 C 0.9183(14) 1.2917(7) 0.3061(5) 0.125(4) Uani 1 1 d . . . . .
H14A H 0.9386 1.2802 0.3352 0.188 Uiso 1 1 calc GR . . . .
H14B H 0.8871 1.3427 0.3065 0.188 Uiso 1 1 calc GR . . . .
H14C H 0.9898 1.3076 0.2941 0.188 Uiso 1 1 calc GR . . . .
C88 C 0.7141(8) 0.5244(10) 0.1892(4) 0.108(4) Uani 1 1 d . . . . .
H88A H 0.6795 0.4593 0.1924 0.129 Uiso 1 1 calc R . . . .
H88B H 0.6886 0.5618 0.2098 0.129 Uiso 1 1 calc R . . . .
C87 C 0.6638(7) 0.5349(7) 0.1449(3) 0.086(3) Uani 1 1 d . . . . .
H87A H 0.6135 0.5739 0.1466 0.103 Uiso 1 1 calc R . . . .
H87B H 0.6122 0.4737 0.1287 0.103 Uiso 1 1 calc R . . . .
C17 C 1.0275(7) 0.9534(6) 0.3011(3) 0.0669(18) Uani 1 1 d . . . . .
H17 H 0.9697 0.9285 0.3170 0.080 Uiso 1 1 calc R . . . .
C16 C 1.1516(8) 0.9796(7) 0.3218(3) 0.088(3) Uani 1 1 d . . . . .
C15 C 1.2360(8) 1.0131(8) 0.2976(4) 0.102(4) Uani 1 1 d . . . . .
H15 H 1.3183 1.0274 0.3094 0.123 Uiso 1 1 calc R . . . .
C49 C 0.4523(9) 0.6319(8) 0.2404(3) 0.088(3) Uani 1 1 d . . . . .
H49 H 0.4528 0.6934 0.2428 0.106 Uiso 1 1 calc R . . . .
C86 C 1.0540(8) 0.6995(9) 0.1156(4) 0.096(3) Uani 1 1 d . . . . .
H86 H 1.0229 0.6902 0.0858 0.116 Uiso 1 1 calc R . . . .
C19 C 1.1967(7) 1.0260(7) 0.2543(4) 0.087(3) Uani 1 1 d . . . . .
H19 H 1.2529 1.0512 0.2378 0.104 Uiso 1 1 calc R . . . .
C22 C 1.0895(10) 1.0644(8) 0.1650(4) 0.102(3) Uani 1 1 d . . . . .
H22 H 1.1738 1.0825 0.1720 0.123 Uiso 1 1 calc R . . . .
C54 C 0.4031(10) 0.8378(10) 0.3605(4) 0.104(4) Uani 1 1 d . . . . .
H54 H 0.3791 0.8114 0.3841 0.124 Uiso 1 1 calc R . . . .
C53 C 0.3621(8) 0.7960(8) 0.3159(4) 0.092(3) Uani 1 1 d . . . . .
H53 H 0.3052 0.7366 0.3049 0.111 Uiso 1 1 calc R . . . .
C52 C 0.4214(9) 0.8591(8) 0.2914(3) 0.092(3) Uani 1 1 d . . . . .
H52 H 0.4105 0.8493 0.2613 0.110 Uiso 1 1 calc R . . . .
C37 C 0.6375(8) 0.7684(5) 0.4674(3) 0.164(6) Uani 1 1 d D U . E 1
H37 H 0.6454 0.7139 0.4541 0.197 Uiso 1 1 calc R . . E 1
C36 C 0.6625(7) 0.8480(6) 0.44776(18) 0.094(3) Uani 1 1 d G . . . .
C35 C 0.6507(8) 0.9294(6) 0.4676(3) 0.128(5) Uani 1 1 d G . . . .
H35 H 0.6674 0.9826 0.4544 0.154 Uiso 1 1 calc R . . . .
C34 C 0.6138(10) 0.9313(8) 0.5069(3) 0.142(5) Uani 1 1 d G U . . .
H34 H 0.6059 0.9858 0.5202 0.171 Uiso 1 1 calc R . . . .
C33 C 0.5888(9) 0.8518(10) 0.5265(2) 0.179(8) Uani 1 1 d G U . . .
H33 H 0.5642 0.8530 0.5529 0.215 Uiso 1 1 calc R . . E .
C38 C 0.6007(9) 0.7703(8) 0.5067(3) 0.206(9) Uani 1 1 d DG U . E 1
H38 H 0.5840 0.7171 0.5198 0.247 Uiso 1 1 calc R . . E 1
C7 C 0.4619(8) 0.9369(8) 0.1733(3) 0.088(3) Uani 1 1 d . . . . .
H7 H 0.4254 0.9820 0.1772 0.106 Uiso 1 1 calc R . . . .
C8 C 0.3874(10) 0.7056(9) 0.1031(3) 0.110(4) Uani 1 1 d . . . . .
H8A H 0.4415 0.6726 0.0977 0.164 Uiso 1 1 calc GR . . . .
H8B H 0.3576 0.7251 0.0768 0.164 Uiso 1 1 calc GR . . . .
H8C H 0.3203 0.6651 0.1128 0.164 Uiso 1 1 calc GR . . . .
C29 C 0.8331(10) 1.0261(8) 0.3824(4) 0.097(3) Uani 1 1 d . . . . .
H29 H 0.7672 1.0201 0.3602 0.116 Uiso 1 1 calc R . . . .
C76 C 0.9728(13) 0.6332(12) 0.3532(4) 0.117(4) Uani 1 1 d . . . . .
H76 H 0.9963 0.6465 0.3834 0.141 Uiso 1 1 calc R . . . .
C45 C 0.4102(12) 0.4833(12) 0.1974(5) 0.129(6) Uani 1 1 d . . . . .
H45 H 0.3798 0.4429 0.1708 0.155 Uiso 1 1 calc R . . . .
C62 C 0.6021(10) 0.6025(8) 0.0491(3) 0.099(3) Uani 1 1 d . . . . .
H62 H 0.5625 0.5391 0.0488 0.119 Uiso 1 1 calc R . . . .
C63 C 0.5509(14) 0.6505(11) 0.0191(5) 0.135(5) Uani 1 1 d . . . . .
H63 H 0.4812 0.6178 -0.0022 0.162 Uiso 1 1 calc R . . . .
C50 C 0.4111(11) 0.5729(10) 0.1988(4) 0.111(4) Uani 1 1 d . . . . .
H50 H 0.3860 0.5949 0.1738 0.133 Uiso 1 1 calc R . . . .
C47 C 0.4924(10) 0.5070(8) 0.2748(4) 0.100(3) Uani 1 1 d . . . . .
H47 H 0.5187 0.4856 0.2998 0.119 Uiso 1 1 calc R . . . .
C56 C 0.7631(9) 0.7527(7) 0.3831(4) 0.097(3) Uani 1 1 d . . . . .
H56A H 0.8276 0.7734 0.3674 0.116 Uiso 1 1 calc R . . . .
H56B H 0.7989 0.7416 0.4111 0.116 Uiso 1 1 calc R . . . .
C25 C 0.9079(12) 1.0567(9) 0.1162(4) 0.113(4) Uani 1 1 d . . . . .
C21 C 1.0344(16) 1.0840(9) 0.1274(5) 0.145(6) Uani 1 1 d . . . . .
H21 H 1.0812 1.1154 0.1092 0.174 Uiso 1 1 calc R . . . .
C55 C 0.4884(10) 0.9281(10) 0.3616(4) 0.103(4) Uani 1 1 d . . . . .
H55 H 0.5296 0.9723 0.3865 0.124 Uiso 1 1 calc R . . . .
C58 C 0.6048(14) 0.7442(10) 0.0217(4) 0.123(4) Uani 1 1 d . . . . .
H58 H 0.5710 0.7761 0.0026 0.148 Uiso 1 1 calc R . . . .
C31 C 0.9327(9) 0.9633(10) 0.4354(3) 0.106(4) Uani 1 1 d . . . . .
H31 H 0.9351 0.9131 0.4495 0.127 Uiso 1 1 calc R . . . .
C32 C 1.0285(10) 1.0467(9) 0.4457(3) 0.105(3) Uani 1 1 d . . . . .
H32 H 1.0959 1.0526 0.4671 0.126 Uiso 1 1 calc R . . . .
C27 C 1.0271(11) 1.1219(9) 0.4250(4) 0.112(4) Uani 1 1 d . . . . .
H27 H 1.0903 1.1791 0.4332 0.135 Uiso 1 1 calc R . . . .
C20 C 1.1918(11) 0.9725(9) 0.3684(3) 0.113(4) Uani 1 1 d . . . . .
H20A H 1.2653 1.0238 0.3813 0.169 Uiso 1 1 calc GR . . . .
H20B H 1.2063 0.9143 0.3699 0.169 Uiso 1 1 calc GR . . . .
H20C H 1.1296 0.9748 0.3838 0.169 Uiso 1 1 calc GR . . . .
C51 C 0.5001(8) 0.9395(7) 0.3198(3) 0.085(2) Uani 1 1 d . . . . .
H51 H 0.5518 0.9920 0.3118 0.101 Uiso 1 1 calc R . . . .
C59 C 0.7083(12) 0.7920(8) 0.0523(4) 0.117(4) Uani 1 1 d . . . . .
H59 H 0.7454 0.8562 0.0536 0.141 Uiso 1 1 calc R . . . .
C28 C 0.9326(12) 1.1097(10) 0.3929(5) 0.121(4) Uani 1 1 d . . . . .
H28 H 0.9326 1.1579 0.3771 0.145 Uiso 1 1 calc R . . . .
C72 C 0.8286(13) 0.3638(8) 0.1837(4) 0.114(4) Uani 1 1 d . . . . .
H72 H 0.7479 0.3606 0.1768 0.137 Uiso 1 1 calc R . . . .
C71 C 0.8559(17) 0.2838(9) 0.1788(5) 0.128(4) Uani 1 1 d . . . . .
H71 H 0.7963 0.2249 0.1696 0.153 Uiso 1 1 calc R . . . .
C70 C 0.977(2) 0.2958(13) 0.1882(7) 0.166(7) Uani 1 1 d . . . . .
H70 H 0.9980 0.2428 0.1815 0.199 Uiso 1 1 calc R . . . .
C75 C 1.0740(17) 0.3792(14) 0.2069(7) 0.159(6) Uani 1 1 d . U . . .
H75 H 1.1547 0.3821 0.2135 0.190 Uiso 1 1 calc R . . . .
C85 C 1.0886(8) 0.6347(8) 0.1404(5) 0.105(4) Uani 1 1 d . . . . .
H85 H 1.0822 0.5738 0.1296 0.126 Uiso 1 1 calc R . . . .
C82 C 1.0777(8) 0.7805(7) 0.1466(4) 0.089(3) Uani 1 1 d . . . . .
H82 H 1.0636 0.8347 0.1399 0.106 Uiso 1 1 calc R . . . .
C26 C 0.8427(16) 1.0763(12) 0.0755(5) 0.163(7) Uani 1 1 d . . . . .
H26A H 0.7570 1.0433 0.0712 0.245 Uiso 1 1 calc GR . . . .
H26B H 0.8718 1.0557 0.0511 0.245 Uiso 1 1 calc GR . . . .
H26C H 0.8572 1.1425 0.0779 0.245 Uiso 1 1 calc GR . . . .
C80 C 0.9936(9) 0.6768(7) 0.2854(3) 0.088(2) Uani 1 1 d . . . . .
H80 H 1.0297 0.7204 0.2689 0.106 Uiso 1 1 calc R . . . .
C61 C 0.7116(7) 0.6506(6) 0.0790(3) 0.0707(19) Uani 1 1 d . . . . .
C60 C 0.7589(11) 0.7449(8) 0.0817(4) 0.099(3) Uani 1 1 d . . . . .
H60 H 0.8263 0.7791 0.1036 0.119 Uiso 1 1 calc R . . . .
C77 C 0.8903(13) 0.5466(10) 0.3339(4) 0.109(4) Uani 1 1 d . . . . .
H77 H 0.8555 0.5022 0.3503 0.131 Uiso 1 1 calc R . . . .
C57 C 0.6736(12) 0.6647(9) 0.3587(5) 0.123(4) Uani 1 1 d . U . . .
H57A H 0.6559 0.6202 0.3786 0.148 Uiso 1 1 calc R . . . .
H57B H 0.7091 0.6393 0.3371 0.148 Uiso 1 1 calc R . . . .
C74 C 1.0385(13) 0.4570(9) 0.2147(6) 0.146(6) Uani 1 1 d . . . . .
H74 H 1.0952 0.5129 0.2306 0.175 Uiso 1 1 calc R . . . .
C81 C 1.0231(11) 0.7022(10) 0.3293(4) 0.109(4) Uani 1 1 d . . . . .
H81 H 1.0739 0.7622 0.3428 0.131 Uiso 1 1 calc R . . . .
C41 C 0.4152(11) 0.6049(11) 0.3992(3) 0.204(8) Uani 1 1 d . U . . .
H41 H 0.4906 0.6352 0.4178 0.245 Uiso 1 1 calc R . . . .
C42 C 0.4031(8) 0.6022(7) 0.3546(4) 0.123(4) Uani 1 1 d G U . . .
C43 C 0.2903(10) 0.5569(8) 0.3267(3) 0.134(4) Uani 1 1 d G U . . .
H43 H 0.2822 0.5551 0.2969 0.161 Uiso 1 1 calc R . . . .
C44 C 0.1896(8) 0.5144(9) 0.3435(4) 0.160(6) Uani 1 1 d G U . . .
H44 H 0.1142 0.4842 0.3249 0.192 Uiso 1 1 calc R . . . .
C39 C 0.2017(12) 0.5172(11) 0.3882(5) 0.204(9) Uani 1 1 d G U . . .
H39 H 0.1343 0.4887 0.3994 0.245 Uiso 1 1 calc R . . . .
C40 C 0.3145(15) 0.5624(12) 0.4160(3) 0.252(11) Uani 1 1 d G U . . .
H40 H 0.3226 0.5642 0.4459 0.302 Uiso 1 1 calc R . . . .
C46 C 0.4533(13) 0.4483(10) 0.2344(6) 0.133(5) Uani 1 1 d . . . . .
H46 H 0.4554 0.3875 0.2318 0.159 Uiso 1 1 calc R . . . .
P6 P 0.6187(5) 1.2385(5) 0.3797(2) 0.180(2) Uani 1 1 d . U . . .
F10 F 0.581(2) 1.2899(16) 0.4113(7) 0.321(10) Uani 1 1 d . U . . .
F8 F 0.6792(18) 1.1810(14) 0.3538(6) 0.282(8) Uani 1 1 d . U . . .
F12 F 0.755(2) 1.2896(17) 0.4088(8) 0.333(10) Uani 1 1 d . U . . .
F11 F 0.641(2) 1.3094(14) 0.3466(7) 0.296(9) Uani 1 1 d . U . . .
F7 F 0.4943(15) 1.1894(16) 0.3698(7) 0.302(8) Uani 1 1 d . U . . .
P5 P 0.4220(3) 0.2098(2) 0.13318(12) 0.1069(9) Uani 1 1 d . . . . .
F2 F 0.5169(11) 0.2603(9) 0.1781(4) 0.215(5) Uani 1 1 d . . . . .
F5 F 0.3731(9) 0.1153(7) 0.1478(4) 0.188(4) Uani 1 1 d . U . . .
F1 F 0.3165(8) 0.2389(7) 0.1498(5) 0.184(4) Uani 1 1 d . . . . .
F4 F 0.3407(14) 0.1706(10) 0.0888(4) 0.228(6) Uani 1 1 d . U . . .
F6 F 0.5297(10) 0.1811(10) 0.1237(5) 0.220(5) Uani 1 1 d . U . . .
F3 F 0.4639(13) 0.3126(8) 0.1183(5) 0.226(5) Uani 1 1 d . U . . .
F9 F 0.6207(18) 1.1510(14) 0.4110(6) 0.276(8) Uani 1 1 d . U . . .
O2 O 0.7904(7) 0.8261(6) 0.5164(2) 0.115(2) Uani 1 1 d D . . F 2
O1 O 0.660(3) 0.4048(13) 0.0133(6) 0.49(12) Uani 0.32(8) 1 d D U . G 2

loop_
_atom_site_aniso_label
_atom_site_aniso_U_11
_atom_site_aniso_U_22
_atom_site_aniso_U_33
_atom_site_aniso_U_23
_atom_site_aniso_U_13
_atom_site_aniso_U_12
Ru1 0.0399(3) 0.0483(3) 0.0606(3) 0.0131(2) 0.0109(2) 0.0144(2)
Fe1 0.0460(5) 0.0756(7) 0.0613(6) 0.0171(5) 0.0144(4) 0.0240(5)
Fe2 0.0420(5) 0.0575(6) 0.0730(6) 0.0088(4) 0.0144(4) 0.0170(4)
P4 0.0493(9) 0.0567(10) 0.0733(11) 0.0108(8) 0.0138(8) 0.0175(8)
P3 0.0516(9) 0.0624(10) 0.0674(10) 0.0065(8) 0.0119(8) 0.0207(8)
P2 0.0568(10) 0.0750(12) 0.0708(11) 0.0160(9) 0.0147(8) 0.0179(9)
P1 0.0561(10) 0.0826(13) 0.0597(10) 0.0124(9) 0.0121(8) 0.0257(9)
N1 0.046(3) 0.073(4) 0.056(3) 0.015(3) 0.011(2) 0.020(3)
N2 0.043(3) 0.066(3) 0.063(3) 0.008(3) 0.011(2) 0.018(3)
N5 0.049(3) 0.055(3) 0.080(4) 0.004(3) 0.008(3) 0.017(3)
N4 0.056(3) 0.056(3) 0.078(4) 0.021(3) 0.015(3) 0.025(3)
N6 0.058(3) 0.068(4) 0.075(4) 0.019(3) 0.018(3) 0.019(3)
N3 0.040(3) 0.067(3) 0.067(3) 0.023(3) 0.010(2) 0.016(2)
C1 0.036(3) 0.051(3) 0.066(4) 0.007(3) -0.002(3) 0.016(3)
C2 0.038(3) 0.062(4) 0.062(4) 0.014(3) 0.012(3) 0.015(3)
C6 0.054(4) 0.072(4) 0.068(4) 0.028(3) 0.017(3) 0.028(3)
C11 0.073(5) 0.069(5) 0.083(5) 0.026(4) 0.023(4) 0.033(4)
C12 0.077(5) 0.053(4) 0.098(6) 0.011(4) 0.016(4) 0.029(4)
C13 0.111(7) 0.047(4) 0.114(7) 0.019(4) 0.022(6) 0.041(4)
C18 0.051(4) 0.058(4) 0.107(6) 0.001(4) 0.024(4) 0.015(3)
C23 0.058(4) 0.065(5) 0.086(5) 0.008(4) 0.023(4) 0.004(3)
C24 0.098(6) 0.079(5) 0.075(5) 0.035(4) 0.027(4) 0.019(5)
C73 0.115(7) 0.064(5) 0.094(6) 0.020(4) 0.044(5) 0.048(5)
C79 0.066(4) 0.078(5) 0.071(4) 0.010(4) 0.010(4) 0.035(4)
C78 0.094(6) 0.075(5) 0.085(5) 0.021(4) 0.023(5) 0.035(5)
C67 0.202(15) 0.083(7) 0.094(7) 0.005(6) 0.007(8) 0.037(8)
C68 0.071(4) 0.072(4) 0.072(4) 0.003(3) 0.005(3) 0.033(4)
C66 0.090(7) 0.108(8) 0.111(7) -0.020(6) 0.038(6) 0.024(6)
C65 0.117(7) 0.143(8) 0.120(7) -0.024(6) 0.027(6) 0.041(6)
C64 0.135(8) 0.133(8) 0.137(8) -0.008(6) 0.013(6) 0.071(7)
C69 0.156(9) 0.099(7) 0.126(7) 0.019(6) -0.001(6) 0.044(6)
C84 0.043(4) 0.101(7) 0.126(8) 0.031(6) 0.018(4) 0.024(4)
C83 0.044(4) 0.076(6) 0.123(8) 0.007(5) 0.015(4) 0.003(4)
C30 0.061(4) 0.090(6) 0.063(4) 0.008(4) 0.014(3) 0.021(4)
C48 0.051(4) 0.073(5) 0.095(6) 0.008(4) 0.019(4) 0.010(4)
C10 0.101(7) 0.071(6) 0.128(8) 0.019(5) 0.004(6) 0.054(5)
C9 0.144(10) 0.064(6) 0.125(8) 0.006(5) 0.002(7) 0.061(6)
C5 0.048(4) 0.075(5) 0.071(4) 0.012(3) 0.014(3) 0.019(3)
C4 0.050(4) 0.098(6) 0.071(4) 0.019(4) 0.010(3) 0.020(4)
C3 0.045(4) 0.126(8) 0.079(5) 0.025(5) 0.003(4) 0.024(5)
C14 0.162(12) 0.055(5) 0.142(10) -0.005(6) 0.016(9) 0.029(6)
C88 0.050(5) 0.161(11) 0.102(7) 0.057(7) 0.019(4) 0.010(5)
C87 0.042(4) 0.099(7) 0.096(6) 0.002(5) 0.011(4) 0.002(4)
C17 0.053(4) 0.071(5) 0.073(4) -0.001(3) 0.001(3) 0.026(3)
C16 0.068(5) 0.081(6) 0.103(6) -0.020(5) -0.020(5) 0.039(5)
C15 0.038(4) 0.100(7) 0.152(10) -0.020(6) -0.001(5) 0.024(4)
C49 0.081(6) 0.106(7) 0.068(5) 0.005(4) 0.011(4) 0.024(5)
C86 0.057(5) 0.128(9) 0.095(6) 0.018(6) 0.033(4) 0.011(5)
C19 0.042(4) 0.087(6) 0.115(7) -0.006(5) 0.013(4) 0.008(4)
C22 0.092(7) 0.096(7) 0.113(8) 0.032(6) 0.051(6) 0.005(5)
C54 0.090(7) 0.152(11) 0.121(8) 0.065(8) 0.062(7) 0.079(8)
C53 0.051(4) 0.096(7) 0.132(9) 0.032(6) 0.015(5) 0.028(4)
C52 0.079(6) 0.117(8) 0.093(6) 0.031(6) 0.017(5) 0.049(6)
C37 0.198(10) 0.152(9) 0.134(8) 0.056(7) 0.051(8) 0.029(7)
C36 0.076(6) 0.118(8) 0.067(5) 0.011(5) 0.011(4) 0.008(5)
C35 0.164(12) 0.195(14) 0.075(6) 0.022(7) 0.042(7) 0.119(11)
C34 0.137(8) 0.167(9) 0.135(8) 0.003(7) 0.036(7) 0.070(7)
C33 0.154(12) 0.229(16) 0.127(10) 0.011(11) 0.072(10) 0.012(11)
C38 0.268(18) 0.206(16) 0.138(11) 0.060(11) 0.082(12) 0.043(13)
C7 0.065(5) 0.114(8) 0.102(6) 0.039(6) 0.018(5) 0.048(5)
C8 0.077(6) 0.129(9) 0.094(7) -0.007(6) -0.015(5) 0.022(6)
C29 0.091(7) 0.090(7) 0.100(7) 0.016(5) 0.005(5) 0.025(5)
C76 0.141(11) 0.159(13) 0.078(6) 0.014(7) 0.013(7) 0.095(10)
C45 0.095(8) 0.131(12) 0.113(9) -0.027(8) 0.043(7) -0.022(8)
C62 0.093(7) 0.091(6) 0.102(7) -0.013(5) -0.024(5) 0.049(5)
C63 0.132(11) 0.130(11) 0.130(10) -0.016(8) -0.035(8) 0.071(9)
C50 0.099(8) 0.127(10) 0.090(7) -0.009(6) 0.030(6) 0.019(7)
C47 0.092(7) 0.095(7) 0.101(7) -0.001(5) 0.038(5) 0.013(5)
C56 0.069(5) 0.096(7) 0.121(8) -0.002(6) -0.005(5) 0.042(5)
C25 0.110(9) 0.099(8) 0.114(8) 0.043(6) 0.036(7) -0.002(7)
C21 0.179(15) 0.095(8) 0.124(10) 0.027(7) 0.076(10) -0.028(9)
C55 0.088(7) 0.133(10) 0.101(7) -0.005(6) 0.009(6) 0.069(7)
C58 0.153(12) 0.117(10) 0.118(9) 0.029(7) 0.002(8) 0.082(9)
C31 0.068(6) 0.156(11) 0.080(6) 0.018(6) -0.001(5) 0.030(6)
C32 0.084(7) 0.127(9) 0.079(6) 0.012(6) 0.002(5) 0.012(6)
C27 0.087(7) 0.093(8) 0.134(9) 0.010(7) 0.010(7) 0.010(6)
C20 0.102(8) 0.127(9) 0.101(7) -0.019(6) -0.024(6) 0.064(7)
C51 0.067(5) 0.086(6) 0.113(7) 0.031(5) 0.018(5) 0.039(5)
C59 0.131(10) 0.083(7) 0.130(9) 0.036(6) -0.009(8) 0.040(7)
C28 0.108(9) 0.106(9) 0.131(9) 0.036(7) 0.022(8) 0.008(7)
C72 0.130(10) 0.075(7) 0.126(9) 0.030(6) 0.000(7) 0.029(6)
C71 0.158(13) 0.081(8) 0.145(11) 0.027(7) 0.036(10) 0.038(8)
C70 0.167(16) 0.119(12) 0.210(18) -0.028(12) 0.055(14) 0.055(12)
C75 0.141(11) 0.148(12) 0.228(15) 0.069(11) 0.073(11) 0.077(10)
C85 0.057(5) 0.094(7) 0.177(11) 0.008(7) 0.061(6) 0.029(5)
C82 0.055(5) 0.075(6) 0.131(8) 0.032(5) 0.034(5) 0.003(4)
C26 0.177(15) 0.165(14) 0.127(10) 0.094(10) 0.022(10) 0.015(11)
C80 0.082(6) 0.089(6) 0.089(6) 0.008(5) 0.016(5) 0.027(5)
C61 0.055(4) 0.086(6) 0.070(4) 0.008(4) 0.008(3) 0.028(4)
C60 0.109(8) 0.086(7) 0.101(7) 0.022(5) 0.010(6) 0.036(6)
C77 0.146(11) 0.118(9) 0.091(7) 0.026(6) 0.037(7) 0.073(9)
C57 0.114(7) 0.116(7) 0.140(8) 0.009(6) -0.012(6) 0.063(6)
C74 0.112(9) 0.092(8) 0.28(2) 0.073(10) 0.081(11) 0.063(7)
C81 0.092(7) 0.138(10) 0.083(6) -0.004(6) -0.004(5) 0.037(7)
C41 0.213(11) 0.221(12) 0.162(8) 0.062(9) 0.050(8) 0.037(8)
C42 0.135(8) 0.102(7) 0.116(6) 0.023(5) 0.040(6) 0.013(6)
C43 0.111(7) 0.126(8) 0.164(9) 0.052(7) 0.041(7) 0.024(6)
C44 0.151(9) 0.147(9) 0.178(10) 0.025(8) 0.055(8) 0.036(7)
C39 0.208(12) 0.203(12) 0.195(12) 0.051(9) 0.041(9) 0.057(9)
C40 0.241(13) 0.261(14) 0.245(13) 0.062(10) 0.088(10) 0.050(9)
C46 0.118(10) 0.091(8) 0.174(14) -0.024(9) 0.076(10) 0.007(7)
P6 0.133(4) 0.198(6) 0.193(5) -0.014(5) 0.061(4) 0.034(4)
F10 0.349(17) 0.311(17) 0.311(15) -0.018(12) 0.187(14) 0.086(13)
F8 0.292(15) 0.300(15) 0.303(15) 0.034(12) 0.119(12) 0.144(12)
F12 0.288(16) 0.329(18) 0.343(17) 0.061(15) 0.040(14) 0.066(14)
F11 0.344(17) 0.254(14) 0.297(14) 0.113(12) 0.115(13) 0.065(12)
F7 0.173(8) 0.332(17) 0.341(16) 0.080(14) 0.031(11) 0.011(10)
P5 0.0757(16) 0.0896(18) 0.143(3) 0.0254(17) 0.0124(16) 0.0152(14)
F2 0.188(10) 0.186(11) 0.222(12) -0.035(9) -0.034(9) 0.059(8)
F5 0.144(7) 0.154(7) 0.294(12) 0.114(8) 0.049(7) 0.064(6)
F1 0.113(6) 0.130(7) 0.341(15) 0.086(8) 0.083(8) 0.055(5)
F4 0.271(12) 0.204(10) 0.179(9) 0.017(8) -0.032(9) 0.086(9)
F6 0.148(8) 0.240(11) 0.285(12) -0.010(9) 0.080(8) 0.084(8)
F3 0.217(11) 0.146(8) 0.278(12) 0.063(8) 0.072(9) -0.007(7)
F9 0.305(15) 0.262(14) 0.252(13) 0.096(12) 0.067(12) 0.063(12)
O2 0.135(7) 0.099(5) 0.119(6) 0.041(4) 0.016(5) 0.048(5)
O1 0.49(12) 0.49(12) 0.50(12) 0.07(3) 0.10(3) 0.18(5)

loop_
_atom_type_symbol
_atom_type_description
_atom_type_scat_dispersion_real
_atom_type_scat_dispersion_imag
_atom_type_scat_source
C C 0.0033 0.0016 'International Tables Vol C Tables 4.2.6.8 and 6.1.1.4'
H H 0.0000 0.0000 'International Tables Vol C Tables 4.2.6.8 and 6.1.1.4'
F F 0.0171 0.0103 'International Tables Vol C Tables 4.2.6.8 and 6.1.1.4'
Fe Fe 0.3463 0.8444 'International Tables Vol C Tables 4.2.6.8 and 6.1.1.4'
N N 0.0061 0.0033 'International Tables Vol C Tables 4.2.6.8 and 6.1.1.4'
O O 0.0106 0.0060 'International Tables Vol C Tables 4.2.6.8 and 6.1.1.4'
P P 0.1023 0.0942 'International Tables Vol C Tables 4.2.6.8 and 6.1.1.4'
Ru Ru -1.2594 0.8363 'International Tables Vol C Tables 4.2.6.8 and 6.1.1.4'

loop_
_geom_angle_atom_site_label_1
_geom_angle_atom_site_label_2
_geom_angle_atom_site_label_3
_geom_angle
_geom_angle_site_symmetry_1
_geom_angle_site_symmetry_3
_geom_angle_publ_flag
N5 Ru1 N4 98.0(2) . . ?
N5 Ru1 N6 78.5(3) . . ?
N6 Ru1 N4 87.5(2) . . ?
N3 Ru1 N5 173.6(2) . . ?
N3 Ru1 N4 78.4(2) . . ?
N3 Ru1 N6 96.0(2) . . ?
C1 Ru1 N5 99.7(2) . . ?
C1 Ru1 N4 88.3(2) . . ?
C1 Ru1 N6 175.2(3) . . ?
C1 Ru1 N3 85.5(2) . . ?
C2 Ru1 N5 84.7(2) . . ?
C2 Ru1 N4 175.0(2) . . ?
C2 Ru1 N6 88.9(3) . . ?
C2 Ru1 N3 98.5(3) . . ?
C2 Ru1 C1 95.4(3) . . ?
P2 Fe1 P1 85.64(9) . . ?
N1 Fe1 P2 91.1(2) . . ?
N1 Fe1 P1 89.12(17) . . ?
N1 Fe1 C54 158.0(3) . . ?
N1 Fe1 C53 126.8(4) . . ?
N1 Fe1 C52 94.0(3) . . ?
N1 Fe1 C55 125.0(4) . . ?
N1 Fe1 C51 93.0(3) . . ?
C54 Fe1 P2 105.5(4) . . ?
C54 Fe1 P1 106.1(4) . . ?
C54 Fe1 C53 39.8(5) . . ?
C54 Fe1 C52 65.8(4) . . ?
C54 Fe1 C55 39.8(5) . . ?
C54 Fe1 C51 65.9(4) . . ?
C53 Fe1 P2 93.4(3) . . ?
C53 Fe1 P1 144.1(3) . . ?
C53 Fe1 C52 38.6(4) . . ?
C53 Fe1 C55 65.7(5) . . ?
C53 Fe1 C51 65.2(4) . . ?
C52 Fe1 P2 117.1(3) . . ?
C52 Fe1 P1 156.9(3) . . ?
C55 Fe1 P2 143.9(4) . . ?
C55 Fe1 P1 94.9(3) . . ?
C55 Fe1 C52 64.7(4) . . ?
C55 Fe1 C51 38.4(4) . . ?
C51 Fe1 P2 155.7(3) . . ?
C51 Fe1 P1 118.3(3) . . ?
C51 Fe1 C52 38.7(4) . . ?
P3 Fe2 P4 84.76(8) . . ?
N2 Fe2 P4 89.20(19) . . ?
N2 Fe2 P3 89.42(18) . . ?
N2 Fe2 C84 124.3(4) . . ?
N2 Fe2 C83 93.1(3) . . ?
N2 Fe2 C86 125.7(4) . . ?
N2 Fe2 C85 158.4(4) . . ?
N2 Fe2 C82 93.7(3) . . ?
C84 Fe2 P4 95.2(3) . . ?
C84 Fe2 P3 146.2(3) . . ?
C83 Fe2 P4 118.8(3) . . ?
C83 Fe2 P3 156.3(3) . . ?
C83 Fe2 C84 37.9(4) . . ?
C83 Fe2 C86 66.6(4) . . ?
C86 Fe2 P4 145.0(4) . . ?
C86 Fe2 P3 92.9(3) . . ?
C86 Fe2 C84 68.1(4) . . ?
C85 Fe2 P4 106.9(4) . . ?
C85 Fe2 P3 105.9(4) . . ?
C85 Fe2 C84 41.8(5) . . ?
C85 Fe2 C83 66.7(4) . . ?
C85 Fe2 C86 40.4(5) . . ?
C85 Fe2 C82 65.9(4) . . ?
C82 Fe2 P4 157.1(3) . . ?
C82 Fe2 P3 117.9(3) . . ?
C82 Fe2 C84 64.6(4) . . ?
C82 Fe2 C83 38.4(4) . . ?
C82 Fe2 C86 39.3(4) . . ?
C73 P4 Fe2 119.1(3) . . ?
C73 P4 C79 99.2(4) . . ?
C73 P4 C88 108.1(6) . . ?
C79 P4 Fe2 120.6(3) . . ?
C79 P4 C88 101.9(4) . . ?
C88 P4 Fe2 106.3(3) . . ?
C68 P3 Fe2 119.4(2) . . ?
C68 P3 C87 105.1(4) . . ?
C87 P3 Fe2 107.9(3) . . ?
C61 P3 Fe2 119.7(3) . . ?
C61 P3 C68 99.6(3) . . ?
C61 P3 C87 103.1(4) . . ?
C48 P2 Fe1 120.6(3) . . ?
C48 P2 C42 98.4(4) . . ?
C57 P2 Fe1 109.0(4) . . ?
C57 P2 C48 104.1(5) . . ?
C57 P2 C42 108.2(6) . . ?
C42 P2 Fe1 115.3(4) . . ?
C30 P1 Fe1 119.8(3) . . ?
C30 P1 C36 99.1(4) . . ?
C30 P1 C56 103.8(4) . . ?
C36 P1 Fe1 118.5(3) . . ?
C56 P1 Fe1 107.1(3) . . ?
C56 P1 C36 107.2(5) . . ?
C1 N1 Fe1 167.6(5) . . ?
C2 N2 Fe2 167.3(5) . . ?
C18 N5 Ru1 116.3(5) . . ?
C17 N5 Ru1 126.4(5) . . ?
C17 N5 C18 117.2(7) . . ?
C11 N4 Ru1 114.4(5) . . ?
C12 N4 Ru1 125.9(5) . . ?
C12 N4 C11 119.7(7) . . ?
C23 N6 Ru1 115.8(5) . . ?
C24 N6 Ru1 126.7(6) . . ?
C24 N6 C23 117.3(7) . . ?
C6 N3 Ru1 116.3(5) . . ?
C5 N3 Ru1 126.6(5) . . ?
C5 N3 C6 117.1(6) . . ?
N1 C1 Ru1 168.5(5) . . ?
N2 C2 Ru1 170.4(6) . . ?
N3 C6 C11 114.5(6) . . ?
N3 C6 C7 119.5(8) . . ?
C7 C6 C11 125.8(8) . . ?
N4 C11 C6 116.2(7) . . ?
N4 C11 C10 119.6(8) . . ?
C10 C11 C6 124.2(8) . . ?
N4 C12 C13 121.5(8) . . ?
C12 C13 C14 118.6(10) . . ?
C9 C13 C12 118.8(9) . . ?
C9 C13 C14 122.5(9) . . ?
N5 C18 C23 114.6(7) . . ?
N5 C18 C19 122.9(9) . . ?
C19 C18 C23 122.4(8) . . ?
N6 C23 C18 114.2(7) . . ?
N6 C23 C22 118.9(9) . . ?
C22 C23 C18 126.9(8) . . ?
N6 C24 C25 126.3(10) . . ?
C72 C73 P4 119.6(8) . . ?
C74 C73 P4 120.3(9) . . ?
C74 C73 C72 119.9(10) . . ?
C78 C79 P4 120.2(7) . . ?
C78 C79 C80 117.9(8) . . ?
C80 C79 P4 121.9(7) . . ?
C79 C78 C77 122.0(10) . . ?
C68 C67 C69 120.0 . . ?
C67 C68 P3 120.4(4) . . ?
C66 C68 P3 119.5(4) . . ?
C66 C68 C67 120.0 . . ?
C65 C66 C68 120.0 . . ?
C66 C65 C64 120.0 . . ?
C69 C64 C65 120.0 . . ?
C64 C69 C67 120.0 . . ?
C83 C84 Fe2 70.8(5) . . ?
C83 C84 C85 106.4(10) . . ?
C85 C84 Fe2 67.1(5) . . ?
C84 C83 Fe2 71.4(5) . . ?
C84 C83 C82 109.6(10) . . ?
C82 C83 Fe2 70.4(5) . . ?
C29 C30 P1 121.4(7) . . ?
C29 C30 C31 119.6(10) . . ?
C31 C30 P1 119.0(8) . . ?
C49 C48 P2 118.2(7) . . ?
C49 C48 C47 122.2(9) . . ?
C47 C48 P2 119.3(8) . . ?
C9 C10 C11 122.4(9) . . ?
C10 C9 C13 117.7(9) . . ?
N3 C5 C4 126.1(8) . . ?
C5 C4 C3 115.4(8) . . ?
C5 C4 C8 124.9(9) . . ?
C3 C4 C8 119.7(8) . . ?
C7 C3 C4 121.0(8) . . ?
C87 C88 P4 115.0(6) . . ?
C88 C87 P3 112.8(6) . . ?
N5 C17 C16 124.3(9) . . ?
C17 C16 C20 122.5(11) . . ?
C15 C16 C17 117.4(9) . . ?
C15 C16 C20 120.1(9) . . ?
C16 C15 C19 119.4(8) . . ?
C48 C49 C50 120.3(11) . . ?
C85 C86 Fe2 67.9(5) . . ?
C82 C86 Fe2 69.9(5) . . ?
C82 C86 C85 104.6(10) . . ?
C18 C19 C15 118.5(9) . . ?
C21 C22 C23 122.0(11) . . ?
C53 C54 Fe1 70.3(5) . . ?
C53 C54 C55 105.9(9) . . ?
C55 C54 Fe1 70.4(5) . . ?
C54 C53 Fe1 69.9(5) . . ?
C52 C53 Fe1 71.5(5) . . ?
C52 C53 C54 108.3(10) . . ?
C53 C52 Fe1 69.9(5) . . ?
C53 C52 C51 108.3(10) . . ?
C51 C52 Fe1 70.1(5) . . ?
C36 C37 C38 120.0 . . ?
C37 C36 P1 122.2(5) . . ?
C35 C36 P1 117.6(5) . . ?
C35 C36 C37 120.0 . . ?
C36 C35 C34 120.0 . . ?
C35 C34 C33 120.0 . . ?
C38 C33 C34 120.0 . . ?
C33 C38 C37 120.0 . . ?
C3 C7 C6 120.8(9) . . ?
C30 C29 C28 120.6(11) . . ?
C77 C76 C81 122.8(11) . . ?
C50 C45 C46 123.2(12) . . ?
C61 C62 C63 120.2(11) . . ?
C58 C63 C62 119.4(11) . . ?
C45 C50 C49 117.2(13) . . ?
C48 C47 C46 118.4(13) . . ?
C57 C56 P1 113.3(7) . . ?
C24 C25 C21 115.3(12) . . ?
C24 C25 C26 122.2(12) . . ?
C21 C25 C26 122.3(11) . . ?
C22 C21 C25 119.9(10) . . ?
C54 C55 Fe1 69.8(6) . . ?
C51 C55 Fe1 71.1(6) . . ?
C51 C55 C54 108.9(10) . . ?
C63 C58 C59 120.4(11) . . ?
C32 C31 C30 118.5(12) . . ?
C31 C32 C27 121.7(11) . . ?
C28 C27 C32 117.7(11) . . ?
C52 C51 Fe1 71.2(6) . . ?
C55 C51 Fe1 70.6(6) . . ?
C55 C51 C52 108.5(10) . . ?
C58 C59 C60 120.3(11) . . ?
C27 C28 C29 121.6(13) . . ?
C71 C72 C73 121.0(13) . . ?
C72 C71 C70 115.3(15) . . ?
C71 C70 C75 127.3(16) . . ?
C74 C75 C70 114.1(16) . . ?
C84 C85 Fe2 71.1(5) . . ?
C86 C85 Fe2 71.7(5) . . ?
C86 C85 C84 107.7(9) . . ?
C83 C82 Fe2 71.2(5) . . ?
C83 C82 C86 111.6(10) . . ?
C86 C82 Fe2 70.8(5) . . ?
C81 C80 C79 124.4(11) . . ?
C62 C61 P3 120.4(7) . . ?
C60 C61 P3 121.6(7) . . ?
C60 C61 C62 117.9(9) . . ?
C61 C60 C59 121.4(10) . . ?
C76 C77 C78 116.5(12) . . ?
C56 C57 P2 114.6(8) . . ?
C73 C74 C75 121.0(16) . . ?
C80 C81 C76 116.3(12) . . ?
C42 C41 C40 120.0 . . ?
C41 C42 P2 121.6(7) . . ?
C41 C42 C43 120.0 . . ?
C43 C42 P2 117.6(7) . . ?
C42 C43 C44 120.0 . . ?
C39 C44 C43 120.0 . . ?
C44 C39 C40 120.0 . . ?
C39 C40 C41 120.0 . . ?
C47 C46 C45 118.6(14) . . ?
F10 P6 F8 167.6(15) . . ?
F10 P6 F12 85.9(13) . . ?
F10 P6 F11 99.9(14) . . ?
F10 P6 F9 92.9(12) . . ?
F8 P6 F12 84.1(12) . . ?
F8 P6 F11 87.8(11) . . ?
F8 P6 F9 78.5(11) . . ?
F12 P6 F9 82.7(12) . . ?
F11 P6 F12 91.9(12) . . ?
F11 P6 F9 165.7(12) . . ?
F7 P6 F10 79.9(12) . . ?
F7 P6 F8 107.4(14) . . ?
F7 P6 F12 158.8(14) . . ?
F7 P6 F11 106.0(14) . . ?
F7 P6 F9 82.4(11) . . ?
F2 P5 F1 91.8(7) . . ?
F2 P5 F3 85.7(7) . . ?
F5 P5 F2 95.4(7) . . ?
F5 P5 F1 88.8(6) . . ?
F5 P5 F6 87.8(7) . . ?
F5 P5 F3 175.1(7) . . ?
F1 P5 F3 86.4(7) . . ?
F4 P5 F2 173.8(9) . . ?
F4 P5 F5 90.5(8) . . ?
F4 P5 F1 90.3(8) . . ?
F4 P5 F6 96.6(8) . . ?
F4 P5 F3 88.6(8) . . ?
F6 P5 F2 81.7(7) . . ?
F6 P5 F1 172.3(8) . . ?
F6 P5 F3 97.1(8) . . ?

loop_
_geom_bond_atom_site_label_1
_geom_bond_atom_site_label_2
_geom_bond_distance
_geom_bond_site_symmetry_2
_geom_bond_publ_flag
Ru1 N5 2.080(6) . ?
Ru1 N4 2.122(6) . ?
Ru1 N6 2.090(6) . ?
Ru1 N3 2.069(5) . ?
Ru1 C1 2.007(7) . ?
Ru1 C2 1.976(7) . ?
Fe1 P2 2.195(3) . ?
Fe1 P1 2.206(2) . ?
Fe1 N1 1.938(6) . ?
Fe1 C54 2.084(9) . ?
Fe1 C53 2.090(9) . ?
Fe1 C52 2.110(9) . ?
Fe1 C55 2.091(10) . ?
Fe1 C51 2.097(9) . ?
Fe2 P4 2.207(2) . ?
Fe2 P3 2.205(2) . ?
Fe2 N2 1.916(6) . ?
Fe2 C84 2.112(8) . ?
Fe2 C83 2.104(8) . ?
Fe2 C86 2.107(9) . ?
Fe2 C85 2.056(8) . ?
Fe2 C82 2.095(8) . ?
P4 C73 1.831(8) . ?
P4 C79 1.849(8) . ?
P4 C88 1.850(9) . ?
P3 C68 1.848(5) . ?
P3 C87 1.852(9) . ?
P3 C61 1.828(8) . ?
P2 C48 1.870(9) . ?
P2 C57 1.852(11) . ?
P2 C42 1.881(9) . ?
P1 C30 1.846(9) . ?
P1 C36 1.885(6) . ?
P1 C56 1.851(9) . ?
N1 C1 1.169(9) . ?
N2 C2 1.214(9) . ?
N5 C18 1.358(10) . ?
N5 C17 1.338(10) . ?
N4 C11 1.361(10) . ?
N4 C12 1.333(10) . ?
N6 C23 1.372(10) . ?
N6 C24 1.355(11) . ?
N3 C6 1.380(9) . ?
N3 C5 1.356(10) . ?
C6 C11 1.472(12) . ?
C6 C7 1.389(11) . ?
C11 C10 1.368(12) . ?
C12 C13 1.396(11) . ?
C13 C9 1.389(15) . ?
C13 C14 1.566(15) . ?
C18 C23 1.510(13) . ?
C18 C19 1.382(11) . ?
C23 C22 1.388(12) . ?
C24 C25 1.370(13) . ?
C73 C72 1.425(15) . ?
C73 C74 1.366(17) . ?
C79 C78 1.334(12) . ?
C79 C80 1.385(13) . ?
C78 C77 1.439(14) . ?
C67 C68 1.3900 . ?
C67 C69 1.3900 . ?
C68 C66 1.3900 . ?
C66 C65 1.3900 . ?
C65 C64 1.3900 . ?
C64 C69 1.3900 . ?
C84 C83 1.368(14) . ?
C84 C85 1.489(16) . ?
C83 C82 1.383(15) . ?
C30 C29 1.317(14) . ?
C30 C31 1.395(13) . ?
C48 C49 1.371(13) . ?
C48 C47 1.393(15) . ?
C10 C9 1.355(15) . ?
C5 C4 1.376(11) . ?
C4 C3 1.384(14) . ?
C4 C8 1.459(13) . ?
C3 C7 1.373(14) . ?
C88 C87 1.472(13) . ?
C17 C16 1.416(11) . ?
C16 C15 1.367(16) . ?
C16 C20 1.495(15) . ?
C15 C19 1.424(16) . ?
C49 C50 1.426(14) . ?
C86 C85 1.437(17) . ?
C86 C82 1.415(15) . ?
C22 C21 1.37(2) . ?
C54 C53 1.421(16) . ?
C54 C55 1.420(17) . ?
C53 C52 1.390(15) . ?
C52 C51 1.394(15) . ?
C37 C36 1.3900 . ?
C37 C38 1.3900 . ?
C36 C35 1.3900 . ?
C35 C34 1.3900 . ?
C34 C33 1.3900 . ?
C33 C38 1.3900 . ?
C29 C28 1.399(16) . ?
C76 C77 1.374(19) . ?
C76 C81 1.397(19) . ?
C45 C50 1.36(2) . ?
C45 C46 1.42(2) . ?
C62 C63 1.425(17) . ?
C62 C61 1.399(12) . ?
C63 C58 1.35(2) . ?
C47 C46 1.394(17) . ?
C56 C57 1.459(16) . ?
C25 C21 1.40(2) . ?
C25 C26 1.494(18) . ?
C55 C51 1.376(15) . ?
C58 C59 1.363(18) . ?
C31 C32 1.375(16) . ?
C32 C27 1.379(18) . ?
C27 C28 1.327(18) . ?
C59 C60 1.401(15) . ?
C72 C71 1.358(18) . ?
C71 C70 1.37(2) . ?
C70 C75 1.41(2) . ?
C75 C74 1.39(2) . ?
C80 C81 1.356(14) . ?
C61 C60 1.355(14) . ?
C41 C42 1.3900 . ?
C41 C40 1.3900 . ?
C42 C43 1.3900 . ?
C43 C44 1.3900 . ?
C44 C39 1.3900 . ?
C39 C40 1.3900 . ?
P6 F10 1.423(17) . ?
P6 F8 1.551(17) . ?
P6 F12 1.62(2) . ?
P6 F11 1.573(18) . ?
P6 F7 1.391(16) . ?
P6 F9 1.746(19) . ?
P5 F2 1.600(11) . ?
P5 F5 1.524(10) . ?
P5 F1 1.603(10) . ?
P5 F4 1.502(12) . ?
P5 F6 1.540(10) . ?
P5 F3 1.633(12) . ?

loop_
_geom_torsion_atom_site_label_1
_geom_torsion_atom_site_label_2
_geom_torsion_atom_site_label_3
_geom_torsion_atom_site_label_4
_geom_torsion
_geom_torsion_site_symmetry_1
_geom_torsion_site_symmetry_2
_geom_torsion_site_symmetry_3
_geom_torsion_site_symmetry_4
_geom_torsion_publ_flag
Ru1 N5 C18 C23 9.0(8) . . . . ?
Ru1 N5 C18 C19 -174.9(7) . . . . ?
Ru1 N5 C17 C16 176.2(6) . . . . ?
Ru1 N4 C11 C6 -0.2(8) . . . . ?
Ru1 N4 C11 C10 -178.2(7) . . . . ?
Ru1 N4 C12 C13 176.0(7) . . . . ?
Ru1 N6 C23 C18 -0.5(9) . . . . ?
Ru1 N6 C23 C22 -179.6(7) . . . . ?
Ru1 N6 C24 C25 173.6(9) . . . . ?
Ru1 N3 C6 C11 5.4(8) . . . . ?
Ru1 N3 C6 C7 -178.1(6) . . . . ?
Ru1 N3 C5 C4 178.3(6) . . . . ?
Fe1 P2 C48 C49 -12.9(8) . . . . ?
Fe1 P2 C48 C47 172.8(6) . . . . ?
Fe1 P2 C57 C56 8.7(13) . . . . ?
Fe1 P2 C42 C41 -77.3(7) . . . . ?
Fe1 P2 C42 C43 92.5(7) . . . . ?
Fe1 P1 C30 C29 9.6(10) . . . . ?
Fe1 P1 C30 C31 -170.9(7) . . . . ?
Fe1 P1 C36 C37 95.0(5) . . . . ?
Fe1 P1 C36 C35 -79.2(5) . . . . ?
Fe1 P1 C56 C57 -31.7(11) . . . . ?
Fe1 N1 C1 Ru1 11(5) . . . . ?
Fe1 C54 C53 C52 -61.4(7) . . . . ?
Fe1 C54 C55 C51 60.6(7) . . . . ?
Fe1 C53 C52 C51 -59.8(7) . . . . ?
Fe1 C52 C51 C55 -61.0(6) . . . . ?
Fe1 C55 C51 C52 61.4(7) . . . . ?
Fe2 P4 C73 C72 -116.8(8) . . . . ?
Fe2 P4 C73 C74 68.7(11) . . . . ?
Fe2 P4 C79 C78 173.2(6) . . . . ?
Fe2 P4 C79 C80 -8.3(8) . . . . ?
Fe2 P4 C88 C87 27.3(11) . . . . ?
Fe2 P3 C68 C67 99.9(4) . . . . ?
Fe2 P3 C68 C66 -75.8(5) . . . . ?
Fe2 P3 C87 C88 -22.1(10) . . . . ?
Fe2 P3 C61 C62 -177.8(7) . . . . ?
Fe2 P3 C61 C60 -1.4(9) . . . . ?
Fe2 C84 C83 C82 -60.3(6) . . . . ?
Fe2 C84 C85 C86 62.8(6) . . . . ?
Fe2 C83 C82 C86 -59.4(6) . . . . ?
Fe2 C86 C85 C84 -62.4(6) . . . . ?
Fe2 C86 C82 C83 59.6(6) . . . . ?
P4 C73 C72 C71 177.6(10) . . . . ?
P4 C73 C74 C75 -171.7(13) . . . . ?
P4 C79 C78 C77 174.7(8) . . . . ?
P4 C79 C80 C81 -177.8(9) . . . . ?
P4 C88 C87 P3 -3.4(13) . . . . ?
P3 C68 C66 C65 175.7(5) . . . . ?
P3 C61 C60 C59 176.1(10) . . . . ?
P2 C48 C49 C50 -173.9(8) . . . . ?
P2 C48 C47 C46 174.3(8) . . . . ?
P2 C42 C43 C44 -170.0(8) . . . . ?
P1 C30 C29 C28 176.9(10) . . . . ?
P1 C30 C31 C32 -175.9(8) . . . . ?
P1 C36 C35 C34 174.3(6) . . . . ?
P1 C56 C57 P2 14.6(14) . . . . ?
N5 C18 C23 N6 -5.6(10) . . . . ?
N5 C18 C23 C22 173.4(9) . . . . ?
N5 C18 C19 C15 -0.8(13) . . . . ?
N5 C17 C16 C15 -2.2(13) . . . . ?
N5 C17 C16 C20 177.3(8) . . . . ?
N4 C11 C10 C9 -2.1(16) . . . . ?
N4 C12 C13 C9 5.5(15) . . . . ?
N4 C12 C13 C14 -177.2(9) . . . . ?
N6 C23 C22 C21 4.7(16) . . . . ?
N6 C24 C25 C21 6.0(19) . . . . ?
N6 C24 C25 C26 -178.5(13) . . . . ?
N3 C6 C11 N4 -3.4(10) . . . . ?
N3 C6 C11 C10 174.5(8) . . . . ?
N3 C6 C7 C3 1.1(13) . . . . ?
N3 C5 C4 C3 -1.7(12) . . . . ?
N3 C5 C4 C8 175.3(9) . . . . ?
C6 N3 C5 C4 -0.7(11) . . . . ?
C6 C11 C10 C9 -179.9(10) . . . . ?
C11 N4 C12 C13 -1.0(13) . . . . ?
C11 C6 C7 C3 177.1(8) . . . . ?
C11 C10 C9 C13 6.5(19) . . . . ?
C12 N4 C11 C6 177.1(7) . . . . ?
C12 N4 C11 C10 -0.9(12) . . . . ?
C12 C13 C9 C10 -8.1(17) . . . . ?
C18 N5 C17 C16 -1.2(11) . . . . ?
C18 C23 C22 C21 -174.2(11) . . . . ?
C23 N6 C24 C25 -2.0(15) . . . . ?
C23 C18 C19 C15 174.9(8) . . . . ?
C23 C22 C21 C25 0(2) . . . . ?
C24 N6 C23 C18 175.6(7) . . . . ?
C24 N6 C23 C22 -3.5(12) . . . . ?
C24 C25 C21 C22 -5(2) . . . . ?
C73 P4 C79 C78 -54.9(8) . . . . ?
C73 P4 C79 C80 123.6(8) . . . . ?
C73 P4 C88 C87 -101.6(10) . . . . ?
C73 C72 C71 C70 -2(2) . . . . ?
C79 P4 C73 C72 110.3(9) . . . . ?
C79 P4 C73 C74 -64.1(11) . . . . ?
C79 P4 C88 C87 154.5(10) . . . . ?
C79 C78 C77 C76 2.4(16) . . . . ?
C79 C80 C81 C76 3.7(17) . . . . ?
C78 C79 C80 C81 0.8(15) . . . . ?
C67 C68 C66 C65 0.0 . . . . ?
C68 P3 C87 C88 106.4(9) . . . . ?
C68 P3 C61 C62 50.1(8) . . . . ?
C68 P3 C61 C60 -133.4(8) . . . . ?
C68 C67 C69 C64 0.0 . . . . ?
C68 C66 C65 C64 0.0 . . . . ?
C66 C65 C64 C69 0.0 . . . . ?
C65 C64 C69 C67 0.0 . . . . ?
C69 C67 C68 P3 -175.6(5) . . . . ?
C69 C67 C68 C66 0.0 . . . . ?
C84 C83 C82 Fe2 60.9(6) . . . . ?
C84 C83 C82 C86 1.5(10) . . . . ?
C83 C84 C85 Fe2 -60.2(6) . . . . ?
C83 C84 C85 C86 2.7(9) . . . . ?
C30 P1 C36 C37 -133.9(5) . . . . ?
C30 P1 C36 C35 51.9(5) . . . . ?
C30 P1 C56 C57 -159.3(10) . . . . ?
C30 C29 C28 C27 -2(2) . . . . ?
C30 C31 C32 C27 -0.5(18) . . . . ?
C48 P2 C57 C56 138.6(11) . . . . ?
C48 P2 C42 C41 152.9(7) . . . . ?
C48 P2 C42 C43 -37.2(8) . . . . ?
C48 C49 C50 C45 1.3(16) . . . . ?
C48 C47 C46 C45 -2.1(17) . . . . ?
C5 N3 C6 C11 -175.4(6) . . . . ?
C5 N3 C6 C7 1.0(10) . . . . ?
C5 C4 C3 C7 3.8(13) . . . . ?
C4 C3 C7 C6 -3.7(14) . . . . ?
C14 C13 C9 C10 174.8(11) . . . . ?
C88 P4 C73 C72 4.5(10) . . . . ?
C88 P4 C73 C74 -169.9(11) . . . . ?
C88 P4 C79 C78 55.9(9) . . . . ?
C88 P4 C79 C80 -125.5(8) . . . . ?
C87 P3 C68 C67 -21.4(5) . . . . ?
C87 P3 C68 C66 163.0(5) . . . . ?
C87 P3 C61 C62 -58.0(8) . . . . ?
C87 P3 C61 C60 118.4(9) . . . . ?
C17 N5 C18 C23 -173.3(7) . . . . ?
C17 N5 C18 C19 2.7(11) . . . . ?
C17 C16 C15 C19 4.1(14) . . . . ?
C16 C15 C19 C18 -2.8(14) . . . . ?
C49 C48 C47 C46 0.3(15) . . . . ?
C19 C18 C23 N6 178.4(8) . . . . ?
C19 C18 C23 C22 -2.6(14) . . . . ?
C54 C53 C52 Fe1 60.4(6) . . . . ?
C54 C53 C52 C51 0.6(11) . . . . ?
C54 C55 C51 Fe1 -59.8(7) . . . . ?
C54 C55 C51 C52 1.6(11) . . . . ?
C53 C54 C55 Fe1 -61.7(6) . . . . ?
C53 C54 C55 C51 -1.2(11) . . . . ?
C53 C52 C51 Fe1 59.7(7) . . . . ?
C53 C52 C51 C55 -1.3(11) . . . . ?
C37 C36 C35 C34 0.0 . . . . ?
C36 P1 C30 C29 -120.7(9) . . . . ?
C36 P1 C30 C31 58.8(8) . . . . ?
C36 P1 C56 C57 96.4(10) . . . . ?
C36 C37 C38 C33 0.0 . . . . ?
C36 C35 C34 C33 0.0 . . . . ?
C35 C34 C33 C38 0.0 . . . . ?
C34 C33 C38 C37 0.0 . . . . ?
C38 C37 C36 P1 -174.1(6) . . . . ?
C38 C37 C36 C35 0.0 . . . . ?
C7 C6 C11 N4 -179.6(8) . . . . ?
C7 C6 C11 C10 -1.7(14) . . . . ?
C8 C4 C3 C7 -173.3(10) . . . . ?
C29 C30 C31 C32 3.6(16) . . . . ?
C62 C63 C58 C59 1(2) . . . . ?
C62 C61 C60 C59 -7.4(17) . . . . ?
C63 C62 C61 P3 -175.9(10) . . . . ?
C63 C62 C61 C60 7.5(16) . . . . ?
C63 C58 C59 C60 -1(2) . . . . ?
C50 C45 C46 C47 3.7(19) . . . . ?
C47 C48 C49 C50 0.1(14) . . . . ?
C56 P1 C30 C29 128.9(9) . . . . ?
C56 P1 C30 C31 -51.6(9) . . . . ?
C56 P1 C36 C37 -26.2(6) . . . . ?
C56 P1 C36 C35 159.6(5) . . . . ?
C55 C54 C53 Fe1 61.8(6) . . . . ?
C55 C54 C53 C52 0.3(11) . . . . ?
C58 C59 C60 C61 4(2) . . . . ?
C31 C30 C29 C28 -2.6(17) . . . . ?
C31 C32 C27 C28 -4(2) . . . . ?
C32 C27 C28 C29 5(2) . . . . ?
C20 C16 C15 C19 -175.5(9) . . . . ?
C72 C73 C74 C75 14(2) . . . . ?
C72 C71 C70 C75 8(3) . . . . ?
C71 C70 C75 C74 -2(3) . . . . ?
C70 C75 C74 C73 -9(3) . . . . ?
C85 C84 C83 Fe2 57.8(6) . . . . ?
C85 C84 C83 C82 -2.5(10) . . . . ?
C85 C86 C82 Fe2 -59.3(6) . . . . ?
C85 C86 C82 C83 0.3(10) . . . . ?
C82 C86 C85 Fe2 60.7(6) . . . . ?
C82 C86 C85 C84 -1.8(9) . . . . ?
C26 C25 C21 C22 180.0(14) . . . . ?
C80 C79 C78 C77 -3.9(14) . . . . ?
C61 P3 C68 C67 -127.9(5) . . . . ?
C61 P3 C68 C66 56.5(5) . . . . ?
C61 P3 C87 C88 -149.7(9) . . . . ?
C61 C62 C63 C58 -5(2) . . . . ?
C77 C76 C81 C80 -5.2(18) . . . . ?
C57 P2 C48 C49 -135.5(8) . . . . ?
C57 P2 C48 C47 50.3(9) . . . . ?
C57 P2 C42 C41 45.0(8) . . . . ?
C57 P2 C42 C43 -145.1(8) . . . . ?
C74 C73 C72 C71 -8.0(19) . . . . ?
C81 C76 C77 C78 2.3(18) . . . . ?
C41 C42 C43 C44 0.0 . . . . ?
C42 P2 C48 C49 113.2(8) . . . . ?
C42 P2 C48 C47 -61.0(8) . . . . ?
C42 P2 C57 C56 -117.5(11) . . . . ?
C42 C41 C40 C39 0.0 . . . . ?
C42 C43 C44 C39 0.0 . . . . ?
C43 C44 C39 C40 0.0 . . . . ?
C44 C39 C40 C41 0.0 . . . . ?
C40 C41 C42 P2 169.6(9) . . . . ?
C40 C41 C42 C43 0.0 . . . . ?
C46 C45 C50 C49 -3.2(19) . . . . ?

loop_
_platon_squeeze_void_nr
_platon_squeeze_void_average_x
_platon_squeeze_void_average_y
_platon_squeeze_void_average_z
_platon_squeeze_void_volume
_platon_squeeze_void_count_electrons
_platon_squeeze_void_content
1 -0.018 0.000 0.000 669 250 ' '
2 0.130 0.500 0.500 919 317 ' '
3 0.352 0.615 0.717 6 0 ' '
4 0.648 0.385 0.283 6 0 ' '
